data_2103039
loop_
_publ_author_name
'Ogorodnyk, Ivan V.'
'Baumer, Vyacheslav N.'
'Zatovsky, Igor V.'
'Slobodyanik, Nikolay S.'
'Shishkin, Oleg V.'
'Domasevitch, Konstantin V.'

_publ_section_title
;
 Equilibrium langbeinite-related phosphates
 Cs~1+<i>x~</i>Ln~<i>x~</i>Zr~2{-~<i>x</i>}(PO~4~)~3~ (Ln = Sm--Lu) in
 the melted systems Cs~2~O--P~2~O~5~--LnF~3~--ZrF~4~
;
_journal_coeditor_code SX5073
_journal_issue 6
_journal_name_full 'Acta Crystallographica Section B'
_journal_page_first 819
_journal_page_last 827
_journal_paper_doi 10.1107/S0108768107049385
_journal_volume 63
_journal_year 2007
_chemical_formula_moiety 'Dy0.67 O12 P3 Zr1.33, 0.991(Cs), 0.676(Cs)'
_chemical_formula_sum 'Cs1.67 Dy0.67 O12 P3 Zr1.33'
_chemical_formula_weight 736.46
_space_group_IT_number 198
_symmetry_cell_setting cubic
_symmetry_space_group_name_Hall 'P 2ac 2ab 3'
_symmetry_space_group_name_H-M 'P 21 3'
_atom_sites_solution_hydrogens none
_atom_sites_solution_primary direct
_atom_sites_solution_secondary difmap
_audit_creation_method 'WinGX routine CIF_UPDATE'
_cell_angle_alpha 90
_cell_angle_beta 90
_cell_angle_gamma 90
_cell_formula_units_Z 4
_cell_length_a 10.42900(10)
_cell_length_b 10.42900(10)
_cell_length_c 10.42900(10)
_cell_measurement_reflns_used 5951
_cell_measurement_temperature 293(2)
_cell_measurement_theta_max 29.9
_cell_measurement_theta_min 2.76
_cell_volume 1134.300(19)
_computing_cell_refinement 'CrysAlis CCD (Oxford Diffraction Ltd., 2005)'
_computing_data_collection 'CrysAlis CCD (Oxford Diffraction Ltd., 2005)'
_computing_data_reduction 'CrysAlis RED (Oxford Diffraction Ltd., 2005)'
_computing_molecular_graphics 'DIAMOND (Brandenburg, 2006)'
_computing_publication_material 'WinGX publication routines (Farrugia, 1999)'
_computing_structure_refinement 'SHELXL-97 (Sheldrick, 1997)'
_computing_structure_solution 'SHELXS-97 (Sheldrick, 1997)'
_diffrn_ambient_temperature 293(2)
_diffrn_measured_fraction_theta_full 0.998
_diffrn_measured_fraction_theta_max 0.998
_diffrn_measurement_device_type XCalibur-3
_diffrn_measurement_method '\f and \w scans'
_diffrn_radiation_monochromator graphite
_diffrn_radiation_type MoK\a
_diffrn_radiation_wavelength 0.71073
_diffrn_reflns_av_R_equivalents 0.0536
_diffrn_reflns_limit_h_max 14
_diffrn_reflns_limit_h_min -13
_diffrn_reflns_limit_k_max 14
_diffrn_reflns_limit_k_min -10
_diffrn_reflns_limit_l_max 13
_diffrn_reflns_limit_l_min -14
_diffrn_reflns_number 5951
_diffrn_reflns_theta_full 29.9
_diffrn_reflns_theta_max 29.9
_diffrn_reflns_theta_min 2.76
_diffrn_standards_interval_count 0
_diffrn_standards_interval_time 0
_diffrn_standards_number 0
_exptl_absorpt_coefficient_mu 11.339
_exptl_absorpt_correction_T_max 0.4325
_exptl_absorpt_correction_T_min 0.3167
_exptl_absorpt_correction_type multi-scan
_exptl_absorpt_process_details
;
        [c.f. r.h. blessing, acta cryst. (1995), a51, 33-38]
;
_exptl_crystal_colour colourless
_exptl_crystal_density_diffrn 4.313
_exptl_crystal_density_method 'not measured'
_exptl_crystal_description tetrahedron
_exptl_crystal_F_000 1320.1
_exptl_crystal_size_max 0.14
_exptl_crystal_size_mid 0.1
_exptl_crystal_size_min 0.08
_refine_diff_density_max 0.903
_refine_diff_density_min -0.982
_refine_ls_abs_structure_details 'Flack H D (1983), Acta Cryst. A39, 876-881'
_refine_ls_abs_structure_Flack -0.01(4)
_refine_ls_extinction_method none
_refine_ls_goodness_of_fit_ref 1.157
_refine_ls_hydrogen_treatment undef
_refine_ls_matrix_type full
_refine_ls_number_parameters 64
_refine_ls_number_reflns 1108
_refine_ls_number_restraints 3
_refine_ls_restrained_S_all 1.155
_refine_ls_R_factor_all 0.0331
_refine_ls_R_factor_gt 0.0305
_refine_ls_shift/su_max 0.003
_refine_ls_structure_factor_coef Fsqd
_refine_ls_weighting_details 'calc w=1/[\s^2^(Fo^2^)+(0.0366P)^2^+4.5336P] where P=(Fo^2^+2Fc^2^)/3'
_refine_ls_weighting_scheme calc
_refine_ls_wR_factor_gt 0.0686
_refine_ls_wR_factor_ref 0.0698
_reflns_number_gt 1068
_reflns_number_total 1108
_reflns_threshold_expression >2sigma(I)
_cod_data_source_file sx5073.cif
_cod_data_source_block CsDyZrP
_cod_database_code 2103039
_cod_database_fobs_code 2103039

loop_
_symmetry_equiv_pos_as_xyz
'x, y, z'
'-x+1/2, -y, z+1/2'
'x+1/2, -y+1/2, -z'
'-x, y+1/2, -z+1/2'
'y, z, x'
'-y+1/2, -z, x+1/2'
'y+1/2, -z+1/2, -x'
'-y, z+1/2, -x+1/2'
'z, x, y'
'-z, x+1/2, -y+1/2'
'-z+1/2, -x, y+1/2'
'z+1/2, -x+1/2, -y'

loop_
_atom_site_type_symbol
_atom_site_label
_atom_site_fract_x
_atom_site_fract_y
_atom_site_fract_z
_atom_site_U_iso_or_equiv
_atom_site_adp_type
_atom_site_calc_flag
_atom_site_refinement_flags
_atom_site_occupancy
Cs Cs1 0.71260(4) 0.71260(4) 0.71260(4) 0.0207(2) Uani d SP 0.991(3)
Cs Cs2 0.92868(5) 0.92868(5) 0.92868(5) 0.0139(3) Uani d SP 0.676(3)
Zr Zr1 0.14374(5) 0.14374(5) 0.14374(5) 0.00979(17) Uani d SP 0.783(3)
Zr Zr2 0.41434(4) 0.41434(4) 0.41434(4) 0.01018(16) Uani d SP 0.5499(9)
Dy Dy1 0.14374(5) 0.14374(5) 0.14374(5) 0.00979(17) Uani d SP 0.217(3)
Dy Dy2 0.41434(4) 0.41434(4) 0.41434(4) 0.01018(16) Uani d SP 0.4500(9)
P P1 0.45834(14) 0.23137(15) 0.12366(15) 0.0110(3) Uani d . 1
O O1 0.3147(5) 0.2305(5) 0.0857(5) 0.0194(10) Uani d . 1
O O2 0.5367(5) 0.2953(5) 0.0164(5) 0.0213(10) Uani d . 1
O O3 0.5067(5) 0.0947(5) 0.1442(5) 0.0207(10) Uani d . 1
O O4 0.4771(5) 0.3103(5) 0.2470(5) 0.0199(10) Uani d . 1

loop_
_atom_site_aniso_label
_atom_site_aniso_U_11
_atom_site_aniso_U_22
_atom_site_aniso_U_33
_atom_site_aniso_U_12
_atom_site_aniso_U_13
_atom_site_aniso_U_23
Cs1 0.0207(2) 0.0207(2) 0.0207(2) 0.00246(16) 0.00246(16) 0.00246(16)
Cs2 0.0139(3) 0.0139(3) 0.0139(3) -0.00117(18) -0.00117(18) -0.00117(18)
Zr1 0.00979(17) 0.00979(17) 0.00979(17) 0.00107(15) 0.00107(15) 0.00107(15)
Zr2 0.01018(16) 0.01018(16) 0.01018(16) -0.00082(13) -0.00082(13) -0.00082(13)
Dy1 0.00979(17) 0.00979(17) 0.00979(17) 0.00107(15) 0.00107(15) 0.00107(15)
Dy2 0.01018(16) 0.01018(16) 0.01018(16) -0.00082(13) -0.00082(13) -0.00082(13)
P1 0.0106(6) 0.0126(7) 0.0099(6) 0.0002(5) 0.0008(5) -0.0002(5)
O1 0.018(2) 0.022(2) 0.019(2) -0.0018(17) -0.0078(18) 0.0024(19)
O2 0.026(3) 0.019(2) 0.019(2) -0.001(2) 0.0105(19) 0.0006(19)
O3 0.024(2) 0.019(2) 0.020(2) 0.0069(19) 0.0007(19) 0.0034(18)
O4 0.018(2) 0.026(3) 0.015(2) -0.0008(19) -0.0024(18) -0.0039(18)

loop_
_atom_type_symbol
_atom_type_description
_atom_type_scat_dispersion_real
_atom_type_scat_dispersion_imag
_atom_type_scat_source
O O 0.0106 0.006 'International Tables Vol C Tables 4.2.6.8 and 6.1.1.4'
P P 0.1023 0.0942 'International Tables Vol C Tables 4.2.6.8 and 6.1.1.4'
Zr Zr -2.9673 0.5597 'International Tables Vol C Tables 4.2.6.8 and 6.1.1.4'
Cs Cs -0.368 2.1192 'International Tables Vol C Tables 4.2.6.8 and 6.1.1.4'
Dy Dy -0.1892 4.4098 'International Tables Vol C Tables 4.2.6.8 and 6.1.1.4'

loop_
_geom_angle_atom_site_label_1
_geom_angle_atom_site_label_2
_geom_angle_atom_site_label_3
_geom_angle_site_symmetry_1
_geom_angle_site_symmetry_3
_geom_angle
O1 Cs1 O1 11_565 7_556 88.52(13)
O1 Cs1 O1 11_565 4_655 88.52(13)
O1 Cs1 O1 7_556 4_655 88.52(13)
O1 Cs1 O4 11_565 12_566 101.76(12)
O1 Cs1 O4 7_556 12_566 166.44(12)
O1 Cs1 O4 4_655 12_566 83.00(13)
O1 Cs1 O4 11_565 2_665 166.44(12)
O1 Cs1 O4 7_556 2_665 83.00(13)
O1 Cs1 O4 4_655 2_665 101.76(12)
O4 Cs1 O4 12_566 2_665 88.38(14)
O1 Cs1 O4 11_565 8_656 83.00(13)
O1 Cs1 O4 7_556 8_656 101.76(12)
O1 Cs1 O4 4_655 8_656 166.44(12)
O4 Cs1 O4 12_566 8_656 88.38(14)
O4 Cs1 O4 2_665 8_656 88.38(14)
O1 Cs1 O2 11_565 12_566 57.36(12)
O1 Cs1 O2 7_556 12_566 144.79(13)
O1 Cs1 O2 4_655 12_566 82.65(12)
O4 Cs1 O2 12_566 12_566 44.40(12)
O4 Cs1 O2 2_665 12_566 132.15(13)
O4 Cs1 O2 8_656 12_566 83.86(12)
O1 Cs1 O2 11_565 8_656 82.65(12)
O1 Cs1 O2 7_556 8_656 57.36(12)
O1 Cs1 O2 4_655 8_656 144.79(13)
O4 Cs1 O2 12_566 8_656 132.15(13)
O4 Cs1 O2 2_665 8_656 83.86(12)
O4 Cs1 O2 8_656 8_656 44.40(12)
O2 Cs1 O2 12_566 8_656 119.30(3)
O1 Cs1 O2 11_565 2_665 144.79(13)
O1 Cs1 O2 7_556 2_665 82.65(12)
O1 Cs1 O2 4_655 2_665 57.36(12)
O4 Cs1 O2 12_566 2_665 83.86(12)
O4 Cs1 O2 2_665 2_665 44.40(12)
O4 Cs1 O2 8_656 2_665 132.15(13)
O2 Cs1 O2 12_566 2_665 119.30(3)
O2 Cs1 O2 8_656 2_665 119.30(3)
O1 Cs1 P1 11_565 8_656 94.64(9)
O1 Cs1 P1 7_556 8_656 79.70(9)
O1 Cs1 P1 4_655 8_656 167.70(9)
O4 Cs1 P1 12_566 8_656 107.89(10)
O4 Cs1 P1 2_665 8_656 73.49(9)
O4 Cs1 P1 8_656 8_656 25.30(9)
O2 Cs1 P1 12_566 8_656 109.05(9)
O2 Cs1 P1 8_656 8_656 25.24(9)
O2 Cs1 P1 2_665 8_656 116.93(9)
O1 Cs1 P1 11_565 12_566 79.70(9)
O1 Cs1 P1 7_556 12_566 167.70(10)
O1 Cs1 P1 4_655 12_566 94.64(9)
O4 Cs1 P1 12_566 12_566 25.30(9)
O4 Cs1 P1 2_665 12_566 107.89(10)
O4 Cs1 P1 8_656 12_566 73.49(9)
O2 Cs1 P1 12_566 12_566 25.24(9)
O2 Cs1 P1 8_656 12_566 116.93(9)
O2 Cs1 P1 2_665 12_566 109.05(9)
P1 Cs1 P1 8_656 12_566 97.62(4)
O1 Cs1 P1 11_565 2_665 167.70(9)
O1 Cs1 P1 7_556 2_665 94.64(9)
O1 Cs1 P1 4_655 2_665 79.70(9)
O4 Cs1 P1 12_566 2_665 73.49(9)
O4 Cs1 P1 2_665 2_665 25.30(9)
O4 Cs1 P1 8_656 2_665 107.89(10)
O2 Cs1 P1 12_566 2_665 116.93(9)
O2 Cs1 P1 8_656 2_665 109.05(9)
O2 Cs1 P1 2_665 2_665 25.24(9)
P1 Cs1 P1 8_656 2_665 97.62(4)
P1 Cs1 P1 12_566 2_665 97.62(4)
O3 Cs2 O3 12_566 8_656 98.89(13)
O3 Cs2 O3 12_566 2_665 98.89(13)
O3 Cs2 O3 8_656 2_665 98.89(13)
O3 Cs2 O2 12_566 10_656 99.86(13)
O3 Cs2 O2 8_656 10_656 99.25(14)
O3 Cs2 O2 2_665 10_656 151.46(14)
O3 Cs2 O2 12_566 6_665 151.46(14)
O3 Cs2 O2 8_656 6_665 99.86(13)
O3 Cs2 O2 2_665 6_665 99.25(14)
O2 Cs2 O2 10_656 6_665 55.92(15)
O3 Cs2 O2 12_566 3_566 99.25(14)
O3 Cs2 O2 8_656 3_566 151.46(14)
O3 Cs2 O2 2_665 3_566 99.86(13)
O2 Cs2 O2 10_656 3_566 55.92(15)
O2 Cs2 O2 6_665 3_566 55.92(15)
O3 Cs2 O4 12_566 12_566 46.51(13)
O3 Cs2 O4 8_656 12_566 114.36(14)
O3 Cs2 O4 2_665 12_566 54.07(13)
O2 Cs2 O4 10_656 12_566 133.90(13)
O2 Cs2 O4 6_665 12_566 138.28(14)
O2 Cs2 O4 3_566 12_566 94.09(13)
O3 Cs2 O4 12_566 8_656 54.07(13)
O3 Cs2 O4 8_656 8_656 46.51(13)
O3 Cs2 O4 2_665 8_656 114.36(14)
O2 Cs2 O4 10_656 8_656 94.09(13)
O2 Cs2 O4 6_665 8_656 133.90(13)
O2 Cs2 O4 3_566 8_656 138.28(14)
O4 Cs2 O4 12_566 8_656 87.80(13)
O3 Cs2 O4 12_566 2_665 114.36(14)
O3 Cs2 O4 8_656 2_665 54.07(13)
O3 Cs2 O4 2_665 2_665 46.51(13)
O2 Cs2 O4 10_656 2_665 138.28(14)
O2 Cs2 O4 6_665 2_665 94.09(13)
O2 Cs2 O4 3_566 2_665 133.90(13)
O4 Cs2 O4 12_566 2_665 87.80(13)
O4 Cs2 O4 8_656 2_665 87.80(13)
O3 Cs2 O4 12_566 10_656 59.71(13)
O3 Cs2 O4 8_656 10_656 85.57(13)
O3 Cs2 O4 2_665 10_656 158.60(13)
O2 Cs2 O4 10_656 10_656 45.19(13)
O2 Cs2 O4 6_665 10_656 100.58(13)
O2 Cs2 O4 3_566 10_656 84.78(13)
O4 Cs2 O4 12_566 10_656 104.985(15)
O4 Cs2 O4 8_656 10_656 54.78(18)
O4 Cs2 O4 2_665 10_656 138.97(9)
O3 Cs2 O4 12_566 6_665 158.60(13)
O3 Cs2 O4 8_656 6_665 59.71(13)
O3 Cs2 O4 2_665 6_665 85.57(13)
O2 Cs2 O4 10_656 6_665 84.78(13)
O2 Cs2 O4 6_665 6_665 45.19(13)
O2 Cs2 O4 3_566 6_665 100.58(13)
O4 Cs2 O4 12_566 6_665 138.97(9)
O4 Cs2 O4 8_656 6_665 104.985(15)
O4 Cs2 O4 2_665 6_665 54.78(18)
O4 Cs2 O4 10_656 6_665 114.31(7)
O3 Cs2 O4 12_566 3_566 85.57(13)
O3 Cs2 O4 8_656 3_566 158.60(13)
O3 Cs2 O4 2_665 3_566 59.71(13)
O2 Cs2 O4 10_656 3_566 100.58(13)
O2 Cs2 O4 6_665 3_566 84.78(13)
O2 Cs2 O4 3_566 3_566 45.19(13)
O4 Cs2 O4 12_566 3_566 54.78(18)
O4 Cs2 O4 8_656 3_566 138.97(9)
O4 Cs2 O4 2_665 3_566 104.985(15)
O4 Cs2 O4 10_656 3_566 114.31(7)
O4 Cs2 O4 6_665 3_566 114.31(7)
O1 Zr1 O1 9 . 90.2(2)
O1 Zr1 O1 9 5 90.2(2)
O1 Zr1 O1 . 5 90.2(2)
O1 Zr1 O2 9 10_545 95.3(2)
O1 Zr1 O2 . 10_545 173.4(2)
O1 Zr1 O2 5 10_545 86.12(19)
O1 Zr1 O2 9 6_554 173.4(2)
O1 Zr1 O2 . 6_554 86.12(19)
O1 Zr1 O2 5 6_554 95.3(2)
O2 Zr1 O2 10_545 6_554 88.8(2)
O1 Zr1 O2 9 3_455 86.12(19)
O1 Zr1 O2 . 3_455 95.3(2)
O1 Zr1 O2 5 3_455 173.4(2)
O2 Zr1 O2 10_545 3_455 88.8(2)
O2 Zr1 O2 6_554 3_455 88.8(2)
O1 Zr1 Cs2 9 1_444 125.13(14)
O1 Zr1 Cs2 . 1_444 125.13(14)
O1 Zr1 Cs2 5 1_444 125.13(14)
O2 Zr1 Cs2 10_545 1_444 53.89(14)
O2 Zr1 Cs2 6_554 1_444 53.89(14)
O2 Zr1 Cs2 3_455 1_444 53.89(14)
O1 Zr1 Cs1 9 4_645 110.58(13)
O1 Zr1 Cs1 . 4_645 49.07(14)
O1 Zr1 Cs1 5 4_645 132.13(14)
O2 Zr1 Cs1 10_545 4_645 131.34(14)
O2 Zr1 Cs1 6_554 4_645 62.94(15)
O2 Zr1 Cs1 3_455 4_645 54.42(15)
Cs2 Zr1 Cs1 1_444 4_645 77.718(12)
O1 Zr1 Cs1 9 3_456 132.13(14)
O1 Zr1 Cs1 . 3_456 110.58(13)
O1 Zr1 Cs1 5 3_456 49.07(14)
O2 Zr1 Cs1 10_545 3_456 62.94(15)
O2 Zr1 Cs1 6_554 3_456 54.42(15)
O2 Zr1 Cs1 3_455 3_456 131.34(14)
Cs2 Zr1 Cs1 1_444 3_456 77.718(12)
Cs1 Zr1 Cs1 4_645 3_456 115.602(8)
O1 Zr1 Cs1 9 2_564 49.07(14)
O1 Zr1 Cs1 . 2_564 132.13(14)
O1 Zr1 Cs1 5 2_564 110.58(13)
O2 Zr1 Cs1 10_545 2_564 54.42(15)
O2 Zr1 Cs1 6_554 2_564 131.34(14)
O2 Zr1 Cs1 3_455 2_564 62.94(15)
Cs2 Zr1 Cs1 1_444 2_564 77.718(12)
Cs1 Zr1 Cs1 4_645 2_564 115.602(8)
Cs1 Zr1 Cs1 3_456 2_564 115.602(8)
O3 Zr2 O3 11_565 7_556 91.29(19)
O3 Zr2 O3 11_565 4_655 91.29(19)
O3 Zr2 O3 7_556 4_655 91.29(19)
O3 Zr2 O4 11_565 . 172.1(2)
O3 Zr2 O4 7_556 . 84.31(19)
O3 Zr2 O4 4_655 . 95.4(2)
O3 Zr2 O4 11_565 9 95.4(2)
O3 Zr2 O4 7_556 9 172.1(2)
O3 Zr2 O4 4_655 9 84.31(19)
O4 Zr2 O4 . 9 89.50(18)
O3 Zr2 O4 11_565 5 84.31(19)
O3 Zr2 O4 7_556 5 95.4(2)
O3 Zr2 O4 4_655 5 172.1(2)
O4 Zr2 O4 . 5 89.50(18)
O4 Zr2 O4 9 5 89.50(18)
O3 Zr2 Cs2 11_565 2_664 115.75(14)
O3 Zr2 Cs2 7_556 2_664 50.30(14)
O3 Zr2 Cs2 4_655 2_664 130.46(14)
O4 Zr2 Cs2 . 2_664 56.45(14)
O4 Zr2 Cs2 9 2_664 129.15(13)
O4 Zr2 Cs2 5 2_664 57.48(14)
O3 Zr2 Cs2 11_565 4_646 50.30(14)
O3 Zr2 Cs2 7_556 4_646 130.46(14)
O3 Zr2 Cs2 4_655 4_646 115.75(14)
O4 Zr2 Cs2 . 4_646 129.15(13)
O4 Zr2 Cs2 9 4_646 57.48(14)
O4 Zr2 Cs2 5 4_646 56.45(14)
Cs2 Zr2 Cs2 2_664 4_646 113.363(8)
O3 Zr2 Cs2 11_565 3_466 130.46(14)
O3 Zr2 Cs2 7_556 3_466 115.75(14)
O3 Zr2 Cs2 4_655 3_466 50.30(13)
O4 Zr2 Cs2 . 3_466 57.48(14)
O4 Zr2 Cs2 9 3_466 56.45(14)
O4 Zr2 Cs2 5 3_466 129.15(13)
Cs2 Zr2 Cs2 2_664 3_466 113.363(8)
Cs2 Zr2 Cs2 4_646 3_466 113.363(8)
O3 Zr2 Cs1 11_565 3_466 78.35(14)
O3 Zr2 Cs1 7_556 3_466 138.64(14)
O3 Zr2 Cs1 4_655 3_466 49.71(14)
O4 Zr2 Cs1 . 3_466 109.28(14)
O4 Zr2 Cs1 9 3_466 39.75(13)
O4 Zr2 Cs1 5 3_466 122.66(14)
Cs2 Zr2 Cs1 2_664 3_466 165.034(16)
Cs2 Zr2 Cs1 4_646 3_466 70.923(13)
Cs2 Zr2 Cs1 3_466 3_466 53.582(15)
O3 Zr2 Cs1 11_565 4_646 49.71(14)
O3 Zr2 Cs1 7_556 4_646 78.35(14)
O3 Zr2 Cs1 4_655 4_646 138.64(14)
O4 Zr2 Cs1 . 4_646 122.66(14)
O4 Zr2 Cs1 9 4_646 109.28(14)
O4 Zr2 Cs1 5 4_646 39.75(13)
Cs2 Zr2 Cs1 2_664 4_646 70.923(13)
Cs2 Zr2 Cs1 4_646 4_646 53.582(15)
Cs2 Zr2 Cs1 3_466 4_646 165.034(16)
Cs1 Zr2 Cs1 3_466 4_646 119.668(2)
O3 Zr2 Cs1 11_565 2_664 138.64(14)
O3 Zr2 Cs1 7_556 2_664 49.71(14)
O3 Zr2 Cs1 4_655 2_664 78.35(14)
O4 Zr2 Cs1 . 2_664 39.75(13)
O4 Zr2 Cs1 9 2_664 122.66(14)
O4 Zr2 Cs1 5 2_664 109.28(14)
Cs2 Zr2 Cs1 2_664 2_664 53.582(15)
Cs2 Zr2 Cs1 4_646 2_664 165.034(16)
Cs2 Zr2 Cs1 3_466 2_664 70.923(13)
Cs1 Zr2 Cs1 3_466 2_664 119.668(2)
Cs1 Zr2 Cs1 4_646 2_664 119.668(2)
O3 P1 O2 . . 109.4(3)
O3 P1 O4 . . 109.8(3)
O2 P1 O4 . . 108.0(3)
O3 P1 O1 . . 110.5(3)
O2 P1 O1 . . 109.3(3)
O4 P1 O1 . . 109.9(3)
O3 P1 Cs2 . 3_466 165.6(2)
O2 P1 Cs2 . 3_466 60.5(2)
O4 P1 Cs2 . 3_466 67.1(2)
O1 P1 Cs2 . 3_466 83.33(19)
O3 P1 Cs1 . 2_664 78.5(2)
O2 P1 Cs1 . 2_664 67.1(2)
O4 P1 Cs1 . 2_664 64.97(19)
O1 P1 Cs1 . 2_664 171.0(2)
Cs2 P1 Cs1 3_466 2_664 87.78(4)
O3 P1 Cs2 . 2_664 50.7(2)
O2 P1 Cs2 . 2_664 129.6(2)
O4 P1 Cs2 . 2_664 59.6(2)
O1 P1 Cs2 . 2_664 120.9(2)
Cs2 P1 Cs2 3_466 2_664 126.09(4)
Cs1 P1 Cs2 2_664 2_664 63.77(3)
O3 P1 Cs1 . 4_645 103.2(2)
O2 P1 Cs1 . 4_645 67.3(2)
O4 P1 Cs1 . 4_645 145.9(2)
O1 P1 Cs1 . 4_645 48.3(2)
Cs2 P1 Cs1 3_466 4_645 82.82(3)
Cs1 P1 Cs1 2_664 4_645 131.95(4)
Cs2 P1 Cs1 2_664 4_645 150.25(5)
P1 O1 Zr1 . . 138.9(3)
P1 O1 Cs1 . 4_645 110.0(3)
Zr1 O1 Cs1 . 4_645 100.63(17)
P1 O1 Cs2 . 3_466 72.45(19)
Zr1 O1 Cs2 . 3_466 133.8(2)
Cs1 O1 Cs2 4_645 3_466 92.62(12)
P1 O2 Dy1 . 3 171.6(3)
P1 O2 Zr1 . 3 171.6(3)
P1 O2 Cs2 . 3_466 94.3(2)
Dy1 O2 Cs2 3 3_466 93.33(17)
Zr1 O2 Cs2 3 3_466 93.33(17)
P1 O2 Cs1 . 2_664 87.7(2)
Dy1 O2 Cs1 3 2_664 94.52(18)
Zr1 O2 Cs1 3 2_664 94.52(18)
Cs2 O2 Cs1 3_466 2_664 101.10(14)
P1 O2 Cs1 . 4_645 89.7(2)
Dy1 O2 Cs1 3 4_645 85.98(16)
Zr1 O2 Cs1 3 4_645 85.98(16)
Cs2 O2 Cs1 3_466 4_645 94.63(14)
Cs1 O2 Cs1 2_664 4_645 164.19(17)
P1 O3 Dy2 . 4_645 155.0(3)
P1 O3 Zr2 . 4_645 155.0(3)
P1 O3 Cs2 . 2_664 106.5(3)
Dy2 O3 Cs2 4_645 2_664 97.01(17)
Zr2 O3 Cs2 4_645 2_664 97.01(17)
P1 O3 Cs1 . 2_664 77.1(2)
Dy2 O3 Cs1 4_645 2_664 103.46(18)
Zr2 O3 Cs1 4_645 2_664 103.46(18)
Cs2 O3 Cs1 2_664 2_664 71.01(11)
P1 O4 Zr2 . . 155.0(3)
P1 O4 Cs1 . 2_664 89.7(2)
Zr2 O4 Cs1 . 2_664 115.25(17)
P1 O4 Cs2 . 2_664 96.6(2)
Zr2 O4 Cs2 . 2_664 90.33(16)
Cs1 O4 Cs2 2_664 2_664 73.21(11)
P1 O4 Cs2 . 3_466 87.6(2)
Zr2 O4 Cs2 . 3_466 89.30(16)
Cs1 O4 Cs2 2_664 3_466 98.64(14)
Cs2 O4 Cs2 2_664 3_466 170.76(17)

loop_
_geom_bond_atom_site_label_1
_geom_bond_atom_site_label_2
_geom_bond_site_symmetry_2
_geom_bond_distance
_geom_bond_publ_flag
Cs1 O1 11_565 3.129(5) ?
Cs1 O1 7_556 3.129(5) ?
Cs1 O1 4_655 3.129(5) ?
Cs1 O4 12_566 3.264(5) ?
Cs1 O4 2_665 3.264(5) ?
Cs1 O4 8_656 3.264(5) ?
Cs1 O2 12_566 3.321(6) ?
Cs1 O2 8_656 3.321(6) ?
Cs1 O2 2_665 3.321(6) ?
Cs1 P1 8_656 3.6026(15) ?
Cs1 P1 12_566 3.6026(15) ?
Cs1 P1 2_665 3.6026(15) ?
Cs2 O3 12_566 3.052(5) ?
Cs2 O3 8_656 3.052(5) ?
Cs2 O3 2_665 3.052(5) ?
Cs2 O2 10_656 3.144(5) ?
Cs2 O2 6_665 3.144(5) ?
Cs2 O2 3_566 3.144(5) ?
Cs2 O4 12_566 3.281(5) ?
Cs2 O4 8_656 3.281(5) ?
Cs2 O4 2_665 3.281(5) ?
Cs2 O4 10_656 3.320(5) ?
Cs2 O4 6_665 3.320(5) ?
Cs2 O4 3_566 3.320(5) ?
Zr1 O1 9 2.089(5) ?
Zr1 O1 . 2.089(5) yes
Zr1 O1 5 2.089(5) ?
Zr1 O2 10_545 2.107(5) ?
Zr1 O2 6_554 2.107(5) ?
Zr1 O2 3_455 2.107(5) yes
Zr1 Cs2 1_444 3.8848(12) yes
Zr1 Cs1 4_645 4.0708(4) ?
Zr1 Cs1 3_456 4.0708(4) ?
Zr1 Cs1 2_564 4.0708(4) ?
Zr2 O3 11_565 2.142(5) ?
Zr2 O3 7_556 2.142(5) ?
Zr2 O3 4_655 2.142(5) yes
Zr2 O4 . 2.157(5) yes
Zr2 O4 9 2.157(5) ?
Zr2 O4 5 2.157(5) ?
Zr2 Cs2 2_664 3.9370(3) ?
Zr2 Cs2 4_646 3.9370(3) ?
Zr2 Cs2 3_466 3.9370(3) ?
Zr2 Cs1 3_466 4.6169(5) ?
Zr2 Cs1 4_646 4.6169(5) ?
Zr2 Cs1 2_664 4.6169(5) ?
P1 O3 . 1.527(5) ?
P1 O2 . 1.538(5) ?
P1 O4 . 1.540(5) ?
P1 O1 . 1.549(5) ?
P1 Cs2 3_466 3.6004(17) ?
P1 Cs1 2_664 3.6026(15) ?
P1 Cs2 2_664 3.7807(17) ?
P1 Cs1 4_645 3.9389(17) ?
O1 Cs1 4_645 3.129(5) ?
O1 Cs2 3_466 3.751(5) ?
O2 Dy1 3 2.107(5) ?
O2 Zr1 3 2.107(5) ?
O2 Cs2 3_466 3.144(5) ?
O2 Cs1 2_664 3.321(6) ?
O2 Cs1 4_645 3.634(5) ?
O3 Dy2 4_645 2.142(5) ?
O3 Zr2 4_645 2.142(5) ?
O3 Cs2 2_664 3.052(5) ?
O3 Cs1 2_664 3.621(5) ?
O4 Cs1 2_664 3.264(5) ?
O4 Cs2 2_664 3.281(5) ?
O4 Cs2 3_466 3.320(5) ?
